data_7114812
loop_
_publ_author_name
'Adams, Harry'
'Bernad Jr., Pablo L.'
'Hembury, Guy A.'
'Hunter, Christopher A.'
'McCabe, James F.'
'Eggleston, Drake S.'
'Haltiwanger, R. Curtis'
'Livingstone, David J.'
'D. M. Harris, Kenneth'
'Kariuki, Benson M.'

_publ_section_title
;
 Substituent effects on aromatic interactions in the solid state
;
_journal_issue 16
_journal_name_full 'Chemical Communications'
_journal_page_first 1500
_journal_paper_doi 10.1039/b101575n
_journal_year 2001
_chemical_formula_sum 'C23 H30 N2 O3'
_chemical_formula_weight 382.49
_chemical_name_common '4 nitro N-2,6 diisopropylphenyl 4 t-butylbenzamide'
_chemical_name_systematic
; 
? 
;
_space_group_IT_number 15
_symmetry_cell_setting monoclinic
_symmetry_space_group_name_Hall '-I 2ya'
_symmetry_space_group_name_H-M 'I 1 2/a 1'
_atom_sites_solution_hydrogens geom
_atom_sites_solution_primary direct
_atom_sites_solution_secondary difmap
_audit_creation_method SHELXL
_cell_angle_alpha 90.00
_cell_angle_beta 113.77(19)
_cell_angle_gamma 90.00
_cell_formula_units_Z 8
_cell_length_a 19.540(42)
_cell_length_b 10.668(32)
_cell_length_c 24.230(72)
_cell_measurement_temperature 296(2)
_cell_volume 4622(2)
_computing_structure_refinement 'SHELXL-93 (Sheldrick, 1993)'
_computing_structure_solution 'SHELXS-86 (Sheldrick, 1990)'
_diffrn_ambient_temperature 296(2)
_diffrn_measurement_device 'Rigaku R-axis IIc'
_diffrn_measurement_method 'Image plate scans'
_diffrn_radiation_monochromator graphite
_diffrn_radiation_source 'Rotating anode'
_diffrn_radiation_type MoK\a
_diffrn_radiation_wavelength 0.71069
_diffrn_reflns_av_R_equivalents 0.1019
_diffrn_reflns_av_sigmaI/netI 0.0747
_diffrn_reflns_limit_h_max 17
_diffrn_reflns_limit_h_min -17
_diffrn_reflns_limit_k_max 9
_diffrn_reflns_limit_k_min -9
_diffrn_reflns_limit_l_max 21
_diffrn_reflns_limit_l_min -21
_diffrn_reflns_number 5289
_diffrn_reflns_theta_max 18.85
_diffrn_reflns_theta_min 1.84
_exptl_absorpt_coefficient_mu 0.073
_exptl_crystal_density_diffrn 1.099
_exptl_crystal_F_000 1648
_exptl_crystal_size_max 0.40
_exptl_crystal_size_mid 0.20
_exptl_crystal_size_min 0.10
_refine_diff_density_max 0.589
_refine_diff_density_min -0.576
_refine_diff_density_rms 0.097
_refine_ls_extinction_coef 0.0034(28)
_refine_ls_extinction_expression Fc^*^=kFc[1+0.001xFc^2^\l^3^/sin(2\q)]^-1/4^
_refine_ls_extinction_method SHELXL
_refine_ls_goodness_of_fit_all 1.115
_refine_ls_goodness_of_fit_obs 1.191
_refine_ls_matrix_type full
_refine_ls_number_parameters 318
_refine_ls_number_reflns 1667
_refine_ls_number_restraints 451
_refine_ls_restrained_S_all 1.336
_refine_ls_restrained_S_obs 1.398
_refine_ls_R_factor_all 0.2374
_refine_ls_R_factor_obs 0.2215
_refine_ls_shift/esd_max -0.076
_refine_ls_shift/esd_mean 0.014
_refine_ls_structure_factor_coef Fsqd
_refine_ls_weighting_details 'w=1/[\s^2^(Fo^2^)+(0.3020P)^2^+125.1398P] where P=(Fo^2^+2Fc^2^)/3'
_refine_ls_weighting_scheme calc
_refine_ls_wR_factor_all 0.5635
_refine_ls_wR_factor_obs 0.5464
_reflns_number_observed 1422
_reflns_number_total 1669
_reflns_observed_criterion >2sigma(I)
_cod_data_source_file b101575n.txt
_cod_data_source_block gah15
_cod_depositor_comments
;
The following automatic conversions were performed:

'_symmetry_cell_setting' value 'Monoclinic' changed to 'monoclinic'
according to
/usr/data/users/saulius/automatic-downloads/retrospective/RSC/lib/dictionaries/cif_core.dic
dictionary named 'cif_core.dic' version 2.4.2 from 2011-04-26.

Automatic conversion script
Id: cif_fix_values 2281 2013-09-26 08:29:07Z andrius 

The following automatic conversions were performed:

'_refine_ls_weighting_scheme' value 'calc
w=1/[\s^2^(Fo^2^)+(0.3020P)^2^+125.1398P] where P=(Fo^2^+2Fc^2^)/3'
was changed to 'calc'. New tag '_refine_ls_weighting_details' was
created. The value of the new tag was set to
'w=1/[\s^2^(Fo^2^)+(0.3020P)^2^+125.1398P] where P=(Fo^2^+2Fc^2^)/3'.

Automatic conversion script
Id: cif_fix_values 3143 2015-03-26 13:38:13Z robertas 
;
_cod_original_cell_volume 4622.4(218)
_cod_original_sg_symbol_H-M I2/a
_cod_database_code 7114812

loop_
_symmetry_equiv_pos_as_xyz
'x, y, z'
'-x+1/2, y, -z'
'x+1/2, y+1/2, z+1/2'
'-x+1, y+1/2, -z+1/2'
'-x, -y, -z'
'x-1/2, -y, z'
'-x+1/2, -y+1/2, -z+1/2'
'x, -y+1/2, z+1/2'

loop_
_atom_site_aniso_label
_atom_site_aniso_U_11
_atom_site_aniso_U_22
_atom_site_aniso_U_33
_atom_site_aniso_U_23
_atom_site_aniso_U_13
_atom_site_aniso_U_12
O1 0.494(67) 0.154(27) 0.072(18) -0.053(18) 0.053(24) -0.054(30)
O2 0.143(20) 0.221(31) 0.048(15) -0.030(16) 0.007(14) 0.012(19)
O3 0.098(18) 0.110(18) 0.057(16) 0.008(13) 0.033(14) 0.004(15)
N1 0.211(36) 0.196(45) 0.051(27) -0.023(24) 0.008(23) 0.033(30)
N2 0.047(12) 0.083(14) 0.070(13) -0.003(11) 0.025(11) -0.007(9)
C1 0.185(31) 0.094(23) 0.032(19) -0.010(15) 0.018(17) 0.018(19)
C2 0.116(21) 0.094(20) 0.053(17) -0.006(14) 0.043(15) -0.005(15)
C3 0.085(17) 0.092(19) 0.036(14) -0.003(13) 0.043(12) -0.009(13)
C4 0.013(8) 0.050(10) 0.014(8) -0.003(8) -0.004(7) 0.005(7)
C5 0.089(17) 0.049(15) 0.071(17) 0.008(13) 0.054(14) -0.005(11)
C6 0.124(21) 0.073(17) 0.024(14) 0.024(12) 0.017(12) 0.019(14)
C7 0.144(29) 0.062(18) 0.066(17) -0.019(15) -0.010(16) -0.036(19)
C8 0.155(30) 0.090(21) 0.181(30) -0.024(21) 0.113(26) -0.019(20)
C9 0.111(26) 0.095(23) 0.257(44) 0.087(26) 0.076(28) 0.030(19)
C10 0.143(23) 0.054(16) 0.045(14) 0.028(13) 0.027(15) 0.016(16)
C11 0.182(35) 0.083(22) 0.127(26) -0.008(21) 0.017(25) 0.022(22)
C12 0.275(50) 0.099(26) 0.209(40) -0.020(26) 0.155(38) 0.023(30)
C13 0.051(19) 0.055(19) 0.053(18) 0.003(15) 0.011(15) 0.014(15)
C14 0.071(18) 0.067(17) 0.037(16) -0.001(14) 0.026(14) 0.001(15)
C15 0.070(19) 0.102(20) 0.075(18) 0.003(17) 0.037(15) 0.010(16)
C16 0.065(19) 0.096(20) 0.064(18) -0.002(16) 0.040(15) 0.015(16)
C17 0.047(13) 0.050(13) 0.034(13) 0.000(10) 0.024(10) 0.003(10)
C18 0.087(18) 0.072(18) 0.052(16) -0.024(15) 0.041(14) 0.018(15)
C19 0.084(20) 0.101(20) 0.104(20) -0.001(17) 0.028(16) 0.019(17)
C20 0.066(19) 0.063(20) 0.046(17) -0.021(15) 0.032(15) 0.017(16)
C21 0.085(38) 0.162(44) 0.104(41) -0.026(33) 0.015(31) -0.021(32)
C22 0.136(35) 0.131(37) 0.051(24) -0.023(26) 0.061(25) -0.005(31)
C23 0.134(42) 0.099(35) 0.106(34) -0.037(31) -0.009(30) 0.010(34)
O4 0.127(24) 0.135(22) 0.060(18) 0.023(17) 0.053(17) 0.009(19)
C24 0.057(31) 0.049(28) 0.060(29) 0.009(22) 0.008(26) 0.032(22)
C25 0.054(18) 0.078(18) 0.058(18) -0.008(16) 0.029(15) -0.002(15)
C26 0.102(20) 0.099(20) 0.094(20) -0.005(17) 0.041(16) 0.006(17)
C27 0.078(18) 0.084(18) 0.069(18) -0.002(16) 0.010(15) 0.007(16)
C28 0.062(17) 0.076(18) 0.048(16) 0.002(15) 0.034(14) -0.001(15)
C29 0.099(22) 0.114(23) 0.097(21) 0.000(19) 0.020(17) 0.015(18)
C30 0.096(20) 0.127(22) 0.103(20) -0.007(18) 0.048(16) 0.012(17)
C31 0.080(20) 0.070(22) 0.067(19) 0.002(18) 0.010(16) 0.014(18)
C32 0.055(29) 0.120(33) 0.026(23) -0.028(24) -0.012(22) 0.009(27)
C33 0.083(30) 0.124(36) 0.112(34) -0.030(30) 0.039(26) 0.024(28)
C34 0.107(37) 0.105(34) 0.101(34) -0.021(28) 0.026(29) -0.030(29)

loop_
_atom_site_label
_atom_site_type_symbol
_atom_site_fract_x
_atom_site_fract_y
_atom_site_fract_z
_atom_site_U_iso_or_equiv
_atom_site_thermal_displace_type
_atom_site_occupancy
_atom_site_calc_flag
_atom_site_refinement_flags
_atom_site_disorder_group
O1 O 1.0201(25) 0.1593(33) 0.7720(12) 0.259(25) Uani 1 d . 1
O2 O 1.0047(14) -0.0211(32) 0.7784(11) 0.147(10) Uani 1 d . 1
O3 O 0.7607(14) 0.0708(30) 0.4766(12) 0.088(9) Uani 0.50 d PDU 1
N1 N 1.0026(23) 0.0669(51) 0.7473(15) 0.167(16) Uani 1 d . 1
N2 N 0.8747(4) 0.0351(8) 0.5036(4) 0.066(5) Uani 1.00 d PD 1
H2 H 0.9083(4) 0.0214(8) 0.4898(4) 0.079 Uiso 0.50 calc PR 1
C1 C 0.9667(4) 0.0579(8) 0.6849(4) 0.112(11) Uani 1 d R 1
C2 C 0.9591(4) 0.1655(8) 0.6506(4) 0.085(8) Uani 1 d R 1
H2A H 0.9744(4) 0.2426(8) 0.6695(4) 0.102 Uiso 1 calc R 1
C3 C 0.9287(4) 0.1578(8) 0.5880(4) 0.065(7) Uani 1 d RD 1
C4 C 0.9058(4) 0.0426(8) 0.5598(4) 0.029(5) Uani 1 d RDU 1
C5 C 0.9134(4) -0.0650(8) 0.5941(4) 0.063(6) Uani 1 d RD 1
C6 C 0.9439(4) -0.0573(8) 0.6567(4) 0.078(8) Uani 1 d R 1
H6 H 0.9490(4) -0.1293(8) 0.6797(4) 0.093 Uiso 1 calc R 1
C7 C 0.9192(15) 0.2780(20) 0.5505(10) 0.108(11) Uani 1 d D 1
H7 H 0.9043(15) 0.2523(20) 0.5085(10) 0.129 Uiso 1 calc R 1
C8 C 0.9940(15) 0.3434(26) 0.5698(15) 0.128(11) Uani 1 d D 1
H8A H 0.9954(39) 0.3904(134) 0.5365(28) 0.153 Uiso 1 calc R 1
H8B H 1.0333(16) 0.2821(28) 0.5824(76) 0.153 Uiso 1 calc R 1
H8C H 1.0008(46) 0.3991(128) 0.6027(55) 0.153 Uiso 1 calc R 1
C9 C 0.8595(15) 0.3635(28) 0.5525(17) 0.154(15) Uani 1 d D 1
H9A H 0.8223(65) 0.3151(37) 0.5595(100) 0.184 Uiso 1 calc R 1
H9B H 0.8366(82) 0.4069(152) 0.5148(37) 0.184 Uiso 1 calc R 1
H9C H 0.8812(25) 0.4232(132) 0.5845(62) 0.184 Uiso 1 calc R 1
C10 C 0.8880(15) -0.1905(19) 0.5627(9) 0.084(8) Uani 1 d D 1
H10 H 0.8607(15) -0.1755(19) 0.5193(9) 0.101 Uiso 1 calc R 1
C11 C 0.8362(16) -0.2562(27) 0.5862(14) 0.145(14) Uani 1 d D 1
H11A H 0.8076(78) -0.1948(28) 0.5968(81) 0.174 Uiso 1 calc R 1
H11B H 0.8654(18) -0.3047(145) 0.6212(53) 0.174 Uiso 1 calc R 1
H11C H 0.8030(73) -0.3106(137) 0.5556(34) 0.174 Uiso 1 calc R 1
C12 C 0.9551(20) -0.2740(31) 0.5720(17) 0.176(17) Uani 1 d D 1
H12A H 0.9974(40) -0.2227(31) 0.5766(110) 0.211 Uiso 1 calc R 1
H12B H 0.9435(51) -0.3280(160) 0.5378(52) 0.211 Uiso 1 calc R 1
H12C H 0.9666(87) -0.3238(168) 0.6076(64) 0.211 Uiso 1 calc R 1
C13 C 0.8094(7) 0.0406(15) 0.4583(6) 0.057(10) Uani 0.50 d PDU 1
C14 C 0.7951(7) 0.0481(15) 0.3862(6) 0.057(10) Uani 0.50 d PRDU 1
C15 C 0.7208(7) 0.0759(15) 0.3505(6) 0.080(11) Uani 0.50 d PRDU 1
H15 H 0.6879(7) 0.0945(15) 0.3684(6) 0.096 Uiso 0.50 calc PR 1
C16 C 0.6956(7) 0.0760(15) 0.2881(6) 0.070(11) Uani 0.50 d PRDU 1
H16 H 0.6459(7) 0.0946(15) 0.2642(6) 0.084 Uiso 0.50 calc PR 1
C17 C 0.7447(7) 0.0482(15) 0.2613(6) 0.041(9) Uani 0.50 d PRDU 1
C18 C 0.8190(7) 0.0204(15) 0.2970(6) 0.066(10) Uani 0.50 d PRDU 1
H18 H 0.8519(7) 0.0018(15) 0.2791(6) 0.079 Uiso 0.50 calc PR 1
C19 C 0.8442(7) 0.0203(15) 0.3595(6) 0.099(14) Uani 0.50 d PRDU 1
H19 H 0.8939(7) 0.0017(15) 0.3834(6) 0.119 Uiso 0.50 calc PR 1
C20 C 0.7197(21) 0.0433(34) 0.1941(11) 0.055(11) Uani 0.50 d PDU 1
C21 C 0.6469(23) 0.0681(57) 0.1584(20) 0.125(27) Uani 0.50 d PDU 1
H21A H 0.6162(31) 0.0465(320) 0.1795(66) 0.150 Uiso 0.50 calc PR 1
H21B H 0.6318(64) 0.0196(263) 0.1221(76) 0.150 Uiso 0.50 calc PR 1
H21C H 0.6413(42) 0.1557(87) 0.1485(135) 0.150 Uiso 0.50 calc PR 1
C22 C 0.7779(29) 0.1047(51) 0.1753(19) 0.098(17) Uani 0.50 d PDU 1
H22A H 0.8179(89) 0.0468(114) 0.1815(132) 0.118 Uiso 0.50 calc PR 1
H22B H 0.7974(132) 0.1785(169) 0.1992(100) 0.118 Uiso 0.50 calc PR 1
H22C H 0.7548(49) 0.1275(271) 0.1335(42) 0.118 Uiso 0.50 calc PR 1
C23 C 0.7342(35) -0.1101(40) 0.1813(21) 0.131(24) Uani 0.50 d PDU 1
H23A H 0.7092(196) -0.1634(40) 0.1992(164) 0.157 Uiso 0.50 calc PR 1
H23B H 0.7868(36) -0.1277(110) 0.1988(168) 0.157 Uiso 0.50 calc PR 1
H23C H 0.7146(219) -0.1253(106) 0.1387(21) 0.157 Uiso 0.50 calc PR 1
O4 O 0.9684(15) 0.0126(34) 0.4774(12) 0.102(12) Uani 0.50 d PDU 2
H2A1 H 0.8269(10) 0.0261(16) 0.4890(7) 0.079 Uiso 0.50 calc PR 2
C24 C 0.9036(10) 0.0388(16) 0.4642(7) 0.060(12) Uani 0.50 d PD 2
C25 C 0.8563(10) 0.0021(16) 0.3866(7) 0.061(10) Uani 0.50 d PRDU 2
C26 C 0.7800(10) 0.0263(16) 0.3617(7) 0.098(13) Uani 0.50 d PRDU 2
H26 H 0.7560(10) 0.0490(16) 0.3864(7) 0.118 Uiso 0.50 calc PR 2
C27 C 0.7395(10) 0.0164(16) 0.2997(7) 0.083(12) Uani 0.50 d PRDU 2
H27 H 0.6883(10) 0.0325(16) 0.2830(7) 0.100 Uiso 0.50 calc PR 2
C28 C 0.7753(10) -0.0176(16) 0.2627(7) 0.058(10) Uani 0.50 d PRDU 2
C29 C 0.8517(10) -0.0417(16) 0.2877(7) 0.109(15) Uani 0.50 d PRDU 2
H29 H 0.8757(10) -0.0645(16) 0.2630(7) 0.131 Uiso 0.50 calc PR 2
C30 C 0.8922(10) -0.0319(16) 0.3496(7) 0.106(13) Uani 0.50 d PRDU 2
H30 H 0.9433(10) -0.0480(16) 0.3663(7) 0.127 Uiso 0.50 calc PR 2
C31 C 0.7304(22) -0.0215(39) 0.1955(12) 0.078(14) Uani 0.50 d PDU 2
C32 C 0.6712(25) 0.1019(43) 0.1782(18) 0.076(16) Uani 0.50 d PDU 2
H32A H 0.6485(119) 0.1127(166) 0.1352(20) 0.092 Uiso 0.50 calc PR 2
H32B H 0.6984(33) 0.1764(57) 0.1967(102) 0.092 Uiso 0.50 calc PR 2
H32C H 0.6330(85) 0.0868(111) 0.1928(106) 0.092 Uiso 0.50 calc PR 2
C33 C 0.7784(26) 0.0136(52) 0.1635(18) 0.106(19) Uani 0.50 d PDU 2
H33A H 0.8209(99) -0.0414(210) 0.1758(115) 0.128 Uiso 0.50 calc PR 2
H33B H 0.7952(162) 0.0985(118) 0.1733(125) 0.128 Uiso 0.50 calc PR 2
H33C H 0.7503(58) 0.0062(313) 0.1208(18) 0.128 Uiso 0.50 calc PR 2
C34 C 0.6843(28) -0.1267(41) 0.1753(20) 0.109(20) Uani 0.50 d PDU 2
H34A H 0.6343(45) -0.1004(43) 0.1505(120) 0.131 Uiso 0.50 calc PR 2
H34B H 0.6843(148) -0.1729(169) 0.2093(21) 0.131 Uiso 0.50 calc PR 2
H34C H 0.7028(105) -0.1792(156) 0.1521(125) 0.131 Uiso 0.50 calc PR 2

loop_
_atom_type_symbol
_atom_type_description
_atom_type_scat_dispersion_real
_atom_type_scat_dispersion_imag
_atom_type_scat_source
C C 0.0033 0.0016 'International Tables Vol C Tables 4.2.6.8 and 6.1.1.4'
H H 0.0000 0.0000 'International Tables Vol C Tables 4.2.6.8 and 6.1.1.4'
O O 0.0106 0.0060 'International Tables Vol C Tables 4.2.6.8 and 6.1.1.4'
N N 0.0061 0.0033 'International Tables Vol C Tables 4.2.6.8 and 6.1.1.4'

loop_
_geom_angle_atom_site_label_1
_geom_angle_atom_site_label_2
_geom_angle_atom_site_label_3
_geom_angle
_geom_angle_site_symmetry_3
C13 O3 O3 146.7(29) 2_656
O1 N1 O2 115.1(37) .
O1 N1 C1 123.2(45) .
O2 N1 C1 120.4(44) .
C4 N2 C13 142.5(7) .
N1 C1 C2 118.7(24) .
N1 C1 C6 121.2(24) .
C2 C1 C6 120.0 .
C3 C2 C1 120.0 .
C2 C3 C4 120.0 .
C2 C3 C7 119.4(9) .
C4 C3 C7 120.5(9) .
N2 C4 C5 119.1 .
N2 C4 C3 120.7 .
C5 C4 C3 120.0 .
C6 C5 C4 120.0 .
C6 C5 C10 120.5(8) .
C4 C5 C10 119.5(9) .
C5 C6 C1 120.0 .
C9 C7 C8 112.3(19) .
C9 C7 C3 113.5(22) .
C8 C7 C3 109.3(19) .
C11 C10 C12 109.7(19) .
C11 C10 C5 110.5(19) .
C12 C10 C5 110.6(21) .
O3 C13 N2 110.0(16) .
O3 C13 C14 122.3(13) .
N2 C13 C14 125.5(8) .
C15 C14 C19 120.0 .
C15 C14 C13 110.9 .
C19 C14 C13 128.8 .
C14 C15 C16 120.0 .
C17 C16 C15 120.0 .
C16 C17 C18 120.0 .
C16 C17 C20 122.0(15) .
C18 C17 C20 118.0(15) .
C17 C18 C19 120.0 .
C18 C19 C14 120.0 .
C21 C20 C17 118.8(33) .
C21 C20 C22 116.1(32) .
C17 C20 C22 110.6(27) .
C21 C20 C23 106.2(31) .
C17 C20 C23 103.0(25) .
C22 C20 C23 99.1(28) .
C24 O4 O4 143.7(33) 5_756
O4 C24 C25 105.8(16) .
C26 C25 C30 120.0 .
C26 C25 C24 115.5 .
C30 C25 C24 124.0 .
C25 C26 C27 120.0 .
C26 C27 C28 120.0 .
C27 C28 C29 120.0 .
C27 C28 C31 118.5(17) .
C29 C28 C31 121.4(17) .
C30 C29 C28 120.0 .
C29 C30 C25 120.0 .
C34 C31 C33 118.1(32) .
C34 C31 C28 114.4(31) .
C33 C31 C28 109.9(29) .
C34 C31 C32 105.0(31) .
C33 C31 C32 100.8(30) .
C28 C31 C32 106.9(26) .

loop_
_geom_bond_atom_site_label_1
_geom_bond_atom_site_label_2
_geom_bond_distance
_geom_bond_site_symmetry_2
O1 N1 1.13(4) .
O2 N1 1.19(4) .
O3 C13 1.24(2) .
O3 O3 1.36(5) 2_656
N1 C1 1.39(3) .
N2 C4 1.25 .
N2 C13 1.306(12) .
C1 C2 1.39 .
C1 C6 1.39 .
C2 C3 1.39 .
C3 C4 1.39 .
C3 C7 1.54(2) .
C4 C5 1.39 .
C5 C6 1.39 .
C5 C10 1.52(2) .
C7 C9 1.50(3) .
C7 C8 1.51(3) .
C10 C11 1.52(3) .
C10 C12 1.52(3) .
C13 C14 1.66 .
C14 C15 1.39 .
C14 C19 1.39 .
C15 C16 1.39 .
C16 C17 1.39 .
C17 C18 1.39 .
C17 C20 1.50(2) .
C18 C19 1.39 .
C20 C21 1.36(5) .
C20 C22 1.53(5) .
C20 C23 1.71(5) .
O4 C24 1.21(2) .
O4 O4 1.31(5) 5_756
C24 C25 1.77 .
C25 C26 1.39 .
C25 C30 1.39 .
C26 C27 1.39 .
C27 C28 1.39 .
C28 C29 1.39 .
C28 C31 1.51(2) .
C29 C30 1.39 .
C31 C34 1.40(5) .
C31 C33 1.49(5) .
C31 C32 1.69(5) .
